data_7151277
loop_
_publ_author_name
'Berkessel, Albrecht'
'Mukherjee, Santanu'
'M\"uller, Thomas N'
'Cleemann, Felix'
'Roland, Katrin'
'Brandenburg, Marc'
'Neud\"orfl, J\"org-M'
'Lex, Johann'

_publ_section_title
;
 Structural optimization of thiourea-based bifunctional organocatalysts
 for the highly enantioselective dynamic kinetic resolution of
 azlactones.
;
_journal_issue 23
_journal_name_full 'Organic &amp; biomolecular chemistry'
_journal_page_first 4319
_journal_page_last 4330
_journal_paper_doi 10.1039/b607574f
_journal_volume 4
_journal_year 2006
_chemical_absolute_configuration syn
_chemical_formula_moiety 'C18 H29 N3 O'
_chemical_formula_sum 'C18 H29 N3 O'
_chemical_formula_weight 303.44
_chemical_name_systematic
; 
 ? 
;
_space_group_IT_number 19
_symmetry_cell_setting orthorhombic
_symmetry_space_group_name_Hall 'P 2ac 2ab'
_symmetry_space_group_name_H-M 'P 21 21 21'
_atom_sites_solution_hydrogens geom
_atom_sites_solution_primary direct
_atom_sites_solution_secondary difmap
_audit_creation_method SHELXL-97
_cell_angle_alpha 90.00
_cell_angle_beta 90.00
_cell_angle_gamma 90.00
_cell_formula_units_Z 8
_cell_length_a 11.8168(3)
_cell_length_b 16.6626(6)
_cell_length_c 18.2008(5)
_cell_measurement_reflns_used 18006
_cell_measurement_temperature 100(2)
_cell_measurement_theta_max 27.00
_cell_measurement_theta_min 1.66
_cell_volume 3583.71(19)
_computing_cell_refinement 'Nonius DENZO (Otwinowski, Minor 1997)'
_computing_data_collection 'Nonius COLLECT'
_computing_data_reduction 'Nonius DENZO (Otwinowski, Minor 1997)'
_computing_molecular_graphics 'SCHAKAL99 (E. Keller 1999)'
_computing_publication_material 'PLATON (A. L. Spek 1980-2004)'
_computing_structure_refinement 'SHELXL-97 (Sheldrick, 1997)'
_computing_structure_solution 'SHELXS-97 (Sheldrick, 1997)'
_diffrn_ambient_temperature 100(2)
_diffrn_measured_fraction_theta_full 0.998
_diffrn_measured_fraction_theta_max 0.998
_diffrn_measurement_device_type 'Nonius KappaCCD'
_diffrn_measurement_method Phi/Omega-Scans
_diffrn_radiation_monochromator graphite
_diffrn_radiation_source 'fine-focus sealed tube'
_diffrn_radiation_type MoK\a
_diffrn_radiation_wavelength 0.71073
_diffrn_reflns_av_R_equivalents 0.0926
_diffrn_reflns_av_sigmaI/netI 0.1111
_diffrn_reflns_limit_h_max 15
_diffrn_reflns_limit_h_min -13
_diffrn_reflns_limit_k_max 21
_diffrn_reflns_limit_k_min -17
_diffrn_reflns_limit_l_max 16
_diffrn_reflns_limit_l_min -23
_diffrn_reflns_number 18006
_diffrn_reflns_theta_full 27.00
_diffrn_reflns_theta_max 27.00
_diffrn_reflns_theta_min 1.66
_exptl_absorpt_coefficient_mu 0.071
_exptl_absorpt_correction_type none
_exptl_crystal_colour colourless
_exptl_crystal_density_diffrn 1.125
_exptl_crystal_density_method 'not measured'
_exptl_crystal_description needle
_exptl_crystal_F_000 1328
_exptl_crystal_size_max .3
_exptl_crystal_size_mid .2
_exptl_crystal_size_min .1
_refine_diff_density_max 0.198
_refine_diff_density_min -0.242
_refine_diff_density_rms 0.050
_refine_ls_abs_structure_details 'Flack H D (1983), Acta Cryst. A39, 876-881'
_refine_ls_abs_structure_Flack 5.3(18)
_refine_ls_extinction_method none
_refine_ls_goodness_of_fit_ref 0.988
_refine_ls_hydrogen_treatment mixed
_refine_ls_matrix_type full
_refine_ls_number_parameters 539
_refine_ls_number_reflns 4342
_refine_ls_number_restraints 0
_refine_ls_restrained_S_all 0.988
_refine_ls_R_factor_all 0.1234
_refine_ls_R_factor_gt 0.0515
_refine_ls_shift/su_max 0.009
_refine_ls_shift/su_mean 0.001
_refine_ls_structure_factor_coef Fsqd
_refine_ls_weighting_details 'calc w=1/[\s^2^(Fo^2^)+(0.0431P)^2^+0.0000P] where P=(Fo^2^+2Fc^2^)/3'
_refine_ls_weighting_scheme calc
_refine_ls_wR_factor_gt 0.0843
_refine_ls_wR_factor_ref 0.1019
_reflns_number_gt 2550
_reflns_number_total 4342
_reflns_threshold_expression >2sigma(I)
_cod_data_source_file b607574f.txt
_cod_data_source_block 18
_cod_original_sg_symbol_H-M P212121
_cod_database_code 7151277

loop_
_symmetry_equiv_pos_as_xyz
'x, y, z'
'-x+1/2, -y, z+1/2'
'x+1/2, -y+1/2, -z'
'-x, y+1/2, -z+1/2'

loop_
_atom_site_label
_atom_site_type_symbol
_atom_site_fract_x
_atom_site_fract_y
_atom_site_fract_z
_atom_site_U_iso_or_equiv
_atom_site_adp_type
_atom_site_occupancy
_atom_site_symmetry_multiplicity
_atom_site_calc_flag
_atom_site_refinement_flags
_atom_site_disorder_assembly
_atom_site_disorder_group
C1 C 0.5554(3) 0.8775(2) 0.97818(18) 0.0268(9) Uani 1 1 d . . .
H1 H 0.546(3) 0.8605(17) 1.0318(17) 0.031(9) Uiso 1 1 d . . .
C2 C 0.6236(4) 0.8127(2) 0.9389(2) 0.0314(9) Uani 1 1 d . . .
H2A H 0.636(3) 0.8302(19) 0.8854(19) 0.044(11) Uiso 1 1 d . . .
H2B H 0.701(3) 0.812(2) 0.9542(16) 0.037(11) Uiso 1 1 d . . .
C3 C 0.5684(4) 0.7305(2) 0.9466(2) 0.0413(11) Uani 1 1 d . . .
H3A H 0.620(3) 0.691(2) 0.9220(19) 0.048(11) Uiso 1 1 d . . .
H3B H 0.573(3) 0.7146(19) 0.9956(18) 0.033(10) Uiso 1 1 d . . .
C4 C 0.4486(4) 0.7308(3) 0.9181(2) 0.0434(11) Uani 1 1 d . . .
H4A H 0.450(3) 0.7380(18) 0.8644(19) 0.038(10) Uiso 1 1 d . . .
H4B H 0.414(4) 0.675(2) 0.924(2) 0.061(13) Uiso 1 1 d . . .
C5 C 0.3800(4) 0.7979(2) 0.9538(2) 0.0353(10) Uani 1 1 d . . .
H5A H 0.371(3) 0.786(2) 1.007(2) 0.046(11) Uiso 1 1 d . . .
H5B H 0.305(3) 0.7990(18) 0.9346(15) 0.022(9) Uiso 1 1 d . . .
C6 C 0.4358(3) 0.8799(2) 0.94570(18) 0.0265(9) Uani 1 1 d . . .
H6 H 0.441(3) 0.8940(17) 0.8932(18) 0.032 Uiso 1 1 d . . .
C7 C 0.7164(3) 0.9559(3) 1.0205(2) 0.0512(12) Uani 1 1 d . . .
H7A H 0.7742 0.9315 0.9890 0.061 Uiso 1 1 calc R . .
H7B H 0.7088 0.9244 1.0657 0.061 Uiso 1 1 calc R . .
H7C H 0.7389 1.0109 1.0328 0.061 Uiso 1 1 calc R . .
C8 C 0.6227(4) 0.9970(2) 0.9113(2) 0.0539(12) Uani 1 1 d . . .
H8A H 0.5501 0.9980 0.8853 0.065 Uiso 1 1 calc R . .
H8B H 0.6785 0.9678 0.8818 0.065 Uiso 1 1 calc R . .
H8C H 0.6491 1.0521 0.9193 0.065 Uiso 1 1 calc R . .
C9 C 0.3088(3) 0.9977(2) 0.94054(17) 0.0236(8) Uani 1 1 d . . .
C10 C 0.2114(3) 1.12681(19) 0.95252(15) 0.0209(8) Uani 1 1 d . . .
C11 C 0.2722(3) 1.1978(2) 0.96488(15) 0.0216(8) Uani 1 1 d . . .
C12 C 0.2302(3) 1.2690(2) 0.93757(16) 0.0223(8) Uani 1 1 d . . .
H12 H 0.267(3) 1.3190(19) 0.9475(15) 0.027 Uiso 1 1 d . . .
C13 C 0.1303(3) 1.27222(19) 0.89625(15) 0.0226(8) Uani 1 1 d . . .
C14 C 0.0724(3) 1.2008(2) 0.88511(16) 0.0225(8) Uani 1 1 d . . .
H14 H -0.003(3) 1.1996(19) 0.8589(15) 0.027 Uiso 1 1 d . . .
C15 C 0.1101(3) 1.12804(19) 0.91395(15) 0.0210(8) Uani 1 1 d . . .
C16 C 0.3822(3) 1.1958(2) 1.00615(17) 0.0326(9) Uani 1 1 d . . .
H16A H 0.4350 1.1596 0.9812 0.039 Uiso 1 1 calc R . .
H16B H 0.3688 1.1766 1.0563 0.039 Uiso 1 1 calc R . .
H16C H 0.4145 1.2500 1.0079 0.039 Uiso 1 1 calc R . .
C17 C 0.0395(3) 1.05300(19) 0.90450(16) 0.0285(9) Uani 1 1 d . . .
H17A H 0.0384 1.0228 0.9507 0.034 Uiso 1 1 calc R . .
H17B H 0.0723 1.0196 0.8657 0.034 Uiso 1 1 calc R . .
H17C H -0.0379 1.0680 0.8910 0.034 Uiso 1 1 calc R . .
C18 C 0.0876(4) 1.3511(2) 0.8665(2) 0.0312(10) Uani 1 1 d . . .
H18A H 0.014(4) 1.344(2) 0.8346(19) 0.050(11) Uiso 1 1 d . . .
H18B H 0.070(3) 1.390(2) 0.908(2) 0.043(10) Uiso 1 1 d . . .
H18C H 0.136(3) 1.371(2) 0.837(2) 0.055(13) Uiso 1 1 d . . .
N1 N 0.6087(3) 0.95714(18) 0.98181(15) 0.0389(8) Uani 1 1 d . . .
N2 N 0.3668(3) 0.94239(17) 0.97956(15) 0.0287(7) Uani 1 1 d . . .
H2N H 0.275(3) 1.0577(17) 1.0265(16) 0.020(9) Uiso 1 1 d . . .
N3 N 0.2549(3) 1.05376(16) 0.98219(15) 0.0250(7) Uani 1 1 d . . .
H3N H 0.368(3) 0.9464(19) 1.0272(18) 0.034(10) Uiso 1 1 d . . .
O1 O 0.3037(2) 0.99706(13) 0.87222(11) 0.0285(6) Uani 1 1 d . . .
C19 C 0.0680(3) 1.1445(2) 1.19388(18) 0.0243(8) Uani 1 1 d . . .
H19 H 0.053(3) 1.1573(17) 1.2478(17) 0.029 Uiso 1 1 d . . .
C20 C 0.0243(4) 1.2139(2) 1.14572(19) 0.0307(9) Uani 1 1 d . . .
H20A H 0.050(3) 1.2026(17) 1.0939(17) 0.026(9) Uiso 1 1 d . . .
H20B H -0.063(3) 1.215(2) 1.1468(15) 0.033(10) Uiso 1 1 d . . .
C21 C 0.0756(3) 1.2938(2) 1.1695(2) 0.0347(10) Uani 1 1 d . . .
H21A H 0.055(3) 1.3073(18) 1.2215(16) 0.030(9) Uiso 1 1 d . . .
H21B H 0.045(4) 1.338(2) 1.137(2) 0.066(13) Uiso 1 1 d . . .
C22 C 0.2045(3) 1.2907(2) 1.1657(2) 0.0312(9) Uani 1 1 d . . .
H22A H 0.237(3) 1.3428(18) 1.1841(15) 0.023(9) Uiso 1 1 d . . .
H22B H 0.229(3) 1.2850(18) 1.1130(18) 0.034(9) Uiso 1 1 d . . .
C23 C 0.2497(3) 1.2193(2) 1.20894(16) 0.0272(8) Uani 1 1 d . . .
H23A H 0.2353 1.2282 1.2619 0.033 Uiso 1 1 calc . . .
H23B H 0.3327 1.2158 1.2019 0.033 Uiso 1 1 calc . . .
C24 C 0.1958(3) 1.14003(19) 1.18579(17) 0.0214(8) Uani 1 1 d . . .
H24 H 0.212(3) 1.1280(17) 1.1340(17) 0.026 Uiso 1 1 d . . .
C25 C -0.1025(3) 1.0654(3) 1.2103(2) 0.0503(12) Uani 1 1 d . . .
H25A H -0.1513 1.0968 1.1775 0.060 Uiso 1 1 calc R . .
H25B H -0.1045 1.0887 1.2597 0.060 Uiso 1 1 calc R . .
H25C H -0.1297 1.0099 1.2122 0.060 Uiso 1 1 calc R . .
C26 C 0.0174(4) 1.0361(3) 1.1083(2) 0.0429(11) Uani 1 1 d . . .
H26A H -0.024(4) 1.065(2) 1.074(2) 0.061(14) Uiso 1 1 d . . .
H26B H 0.098(3) 1.034(2) 1.087(2) 0.052(12) Uiso 1 1 d . . .
H26C H -0.011(3) 0.980(2) 1.1109(16) 0.042(11) Uiso 1 1 d . . .
C27 C 0.2993(3) 1.01262(19) 1.19419(16) 0.0208(8) Uani 1 1 d . . .
C28 C 0.3721(3) 0.87643(19) 1.21456(15) 0.0207(8) Uani 1 1 d . . .
C29 C 0.3042(3) 0.8077(2) 1.21473(15) 0.0220(8) Uani 1 1 d . . .
C30 C 0.3526(4) 0.7350(2) 1.19349(17) 0.0278(9) Uani 1 1 d . . .
H30 H 0.308(3) 0.689(2) 1.1944(17) 0.039(11) Uiso 1 1 d . . .
C31 C 0.4656(3) 0.7292(2) 1.17250(16) 0.0252(9) Uani 1 1 d . . .
C32 C 0.5295(3) 0.7991(2) 1.17322(16) 0.0257(8) Uani 1 1 d . . .
H32 H 0.610(3) 0.7984(19) 1.1614(15) 0.024(9) Uiso 1 1 d . . .
C33 C 0.4859(3) 0.8730(2) 1.19445(15) 0.0236(8) Uani 1 1 d . . .
C34 C 0.1837(3) 0.8119(2) 1.24006(17) 0.0335(9) Uani 1 1 d . . .
H34A H 0.1440 0.8543 1.2130 0.040 Uiso 1 1 calc R . .
H34B H 0.1817 0.8239 1.2928 0.040 Uiso 1 1 calc R . .
H34C H 0.1465 0.7603 1.2310 0.040 Uiso 1 1 calc R . .
C35 C 0.5589(3) 0.9468(2) 1.19569(17) 0.0320(9) Uani 1 1 d . . .
H35A H 0.5387 0.9799 1.2382 0.038 Uiso 1 1 calc R . .
H35B H 0.5469 0.9777 1.1505 0.038 Uiso 1 1 calc R . .
H35C H 0.6386 0.9311 1.1992 0.038 Uiso 1 1 calc R . .
C36 C 0.5154(5) 0.6498(2) 1.1516(2) 0.0404(12) Uani 1 1 d . . .
H36A H 0.465(4) 0.619(2) 1.114(2) 0.070(13) Uiso 1 1 d . . .
H36B H 0.583(4) 0.655(3) 1.126(2) 0.078(18) Uiso 1 1 d . . .
H36C H 0.530(4) 0.616(2) 1.189(2) 0.056(13) Uiso 1 1 d . . .
N4 N 0.0124(3) 1.06670(17) 1.18285(14) 0.0307(7) Uani 1 1 d . . .
N5 N 0.2446(3) 1.07398(16) 1.22716(15) 0.0240(7) Uani 1 1 d . . .
H5N H 0.220(3) 1.067(2) 1.2709(19) 0.045(12) Uiso 1 1 d . . .
N6 N 0.3231(2) 0.94960(16) 1.23957(13) 0.0232(7) Uani 1 1 d . . .
H6N H 0.289(3) 0.9482(18) 1.2811(17) 0.028 Uiso 1 1 d . . .
O2 O 0.33019(19) 1.01385(12) 1.12886(11) 0.0250(6) Uani 1 1 d . . .

loop_
_atom_site_aniso_label
_atom_site_aniso_U_11
_atom_site_aniso_U_22
_atom_site_aniso_U_33
_atom_site_aniso_U_23
_atom_site_aniso_U_13
_atom_site_aniso_U_12
C1 0.033(2) 0.026(2) 0.022(2) 0.0016(14) 0.0018(16) 0.0097(19)
C2 0.030(3) 0.031(2) 0.033(2) 0.0018(15) 0.0014(19) 0.013(2)
C3 0.053(3) 0.037(3) 0.034(2) 0.0033(18) 0.008(2) 0.021(2)
C4 0.054(3) 0.029(2) 0.047(3) -0.0045(19) 0.012(2) 0.003(2)
C5 0.035(3) 0.034(2) 0.037(2) -0.0046(17) 0.0001(19) 0.002(2)
C6 0.034(2) 0.025(2) 0.0204(19) 0.0007(14) -0.0009(16) 0.0140(19)
C7 0.037(3) 0.064(3) 0.053(2) -0.013(2) 0.000(2) -0.006(3)
C8 0.058(3) 0.033(2) 0.070(3) 0.013(2) 0.002(2) 0.000(3)
C9 0.024(2) 0.025(2) 0.021(2) 0.0006(14) 0.0015(15) 0.0035(18)
C10 0.027(2) 0.0206(19) 0.0154(16) -0.0027(13) 0.0030(14) 0.0063(18)
C11 0.017(2) 0.033(2) 0.0153(17) 0.0004(13) -0.0005(13) -0.0005(18)
C12 0.020(2) 0.025(2) 0.0223(17) -0.0011(14) 0.0012(15) -0.0063(18)
C13 0.024(2) 0.0253(19) 0.0183(17) -0.0020(14) 0.0034(15) 0.0056(18)
C14 0.021(2) 0.028(2) 0.0186(18) -0.0032(14) -0.0006(14) 0.0036(19)
C15 0.024(2) 0.0215(18) 0.0171(17) -0.0039(13) 0.0007(14) 0.0017(18)
C16 0.027(2) 0.044(2) 0.0275(19) 0.0054(15) -0.0008(16) -0.008(2)
C17 0.032(2) 0.030(2) 0.0226(17) -0.0005(15) -0.0011(15) -0.002(2)
C18 0.037(3) 0.027(2) 0.029(2) 0.0033(17) 0.004(2) 0.000(2)
N1 0.037(2) 0.0371(19) 0.0427(18) -0.0004(14) 0.0057(15) 0.0001(18)
N2 0.036(2) 0.0348(18) 0.0155(16) 0.0000(12) 0.0003(13) 0.0156(17)
N3 0.034(2) 0.0276(17) 0.0132(15) -0.0024(12) -0.0024(13) 0.0102(16)
O1 0.0395(16) 0.0300(14) 0.0161(13) -0.0021(9) -0.0052(10) 0.0121(14)
C19 0.026(2) 0.026(2) 0.0208(19) -0.0019(14) 0.0011(15) 0.0043(19)
C20 0.027(3) 0.037(2) 0.028(2) 0.0014(15) -0.0031(17) 0.011(2)
C21 0.038(3) 0.029(2) 0.037(2) 0.0023(17) -0.0015(18) 0.012(2)
C22 0.035(3) 0.023(2) 0.036(2) -0.0008(16) 0.0010(18) 0.003(2)
C23 0.024(2) 0.028(2) 0.0297(19) 0.0001(15) 0.0026(15) 0.0018(19)
C24 0.028(2) 0.0203(19) 0.0158(17) 0.0018(13) 0.0012(15) 0.0012(18)
C25 0.046(3) 0.061(3) 0.044(2) -0.008(2) 0.011(2) -0.017(3)
C26 0.040(3) 0.048(3) 0.041(3) -0.013(2) 0.006(2) -0.011(3)
C27 0.022(2) 0.0198(18) 0.0206(19) 0.0014(14) -0.0028(15) -0.0004(18)
C28 0.031(2) 0.0179(18) 0.0128(16) 0.0022(12) -0.0016(15) 0.0044(19)
C29 0.021(2) 0.028(2) 0.0168(16) 0.0007(13) -0.0029(14) 0.0009(19)
C30 0.038(3) 0.023(2) 0.0226(19) 0.0021(15) -0.0076(16) -0.005(2)
C31 0.033(3) 0.025(2) 0.0180(17) 0.0028(14) -0.0003(15) 0.0046(19)
C32 0.027(2) 0.029(2) 0.0204(18) 0.0032(14) 0.0049(16) 0.007(2)
C33 0.030(2) 0.0219(19) 0.0191(17) 0.0035(14) -0.0006(16) 0.0015(19)
C34 0.032(2) 0.040(2) 0.0284(19) -0.0007(16) 0.0012(17) -0.005(2)
C35 0.034(2) 0.028(2) 0.034(2) 0.0043(16) 0.0084(16) -0.001(2)
C36 0.063(4) 0.023(2) 0.035(3) 0.0000(18) 0.000(3) 0.011(2)
N4 0.0261(19) 0.0339(18) 0.0321(16) -0.0035(13) 0.0010(14) -0.0070(16)
N5 0.032(2) 0.0256(17) 0.0145(16) 0.0010(12) 0.0040(13) 0.0097(15)
N6 0.033(2) 0.0234(16) 0.0133(14) 0.0030(12) 0.0043(12) 0.0070(15)
O2 0.0313(15) 0.0277(13) 0.0160(12) 0.0020(9) 0.0031(10) 0.0066(12)

loop_
_atom_type_symbol
_atom_type_description
_atom_type_scat_dispersion_real
_atom_type_scat_dispersion_imag
_atom_type_scat_source
C C 0.0033 0.0016 'International Tables Vol C Tables 4.2.6.8 and 6.1.1.4'
H H 0.0000 0.0000 'International Tables Vol C Tables 4.2.6.8 and 6.1.1.4'
N N 0.0061 0.0033 'International Tables Vol C Tables 4.2.6.8 and 6.1.1.4'
O O 0.0106 0.0060 'International Tables Vol C Tables 4.2.6.8 and 6.1.1.4'

loop_
_geom_angle_atom_site_label_1
_geom_angle_atom_site_label_2
_geom_angle_atom_site_label_3
_geom_angle
_geom_angle_site_symmetry_1
_geom_angle_site_symmetry_3
_geom_angle_publ_flag
N1 C1 C2 115.7(3) . . ?
N1 C1 C6 112.8(3) . . ?
C2 C1 C6 109.0(3) . . ?
N1 C1 H1 104.8(17) . . ?
C2 C1 H1 108.2(17) . . ?
C6 C1 H1 105.7(18) . . ?
C3 C2 C1 111.5(3) . . ?
C3 C2 H2A 113.9(18) . . ?
C1 C2 H2A 108.6(19) . . ?
C3 C2 H2B 112(2) . . ?
C1 C2 H2B 112(2) . . ?
H2A C2 H2B 98(3) . . ?
C4 C3 C2 111.5(4) . . ?
C4 C3 H3A 115(2) . . ?
C2 C3 H3A 107(2) . . ?
C4 C3 H3B 113(2) . . ?
C2 C3 H3B 108(2) . . ?
H3A C3 H3B 102(3) . . ?
C3 C4 C5 110.8(4) . . ?
C3 C4 H4A 109(2) . . ?
C5 C4 H4A 110.0(19) . . ?
C3 C4 H4B 109(2) . . ?
C5 C4 H4B 114(2) . . ?
H4A C4 H4B 103(3) . . ?
C6 C5 C4 112.7(3) . . ?
C6 C5 H5A 108(2) . . ?
C4 C5 H5A 109(2) . . ?
C6 C5 H5B 110.5(19) . . ?
C4 C5 H5B 110.7(19) . . ?
H5A C5 H5B 105(3) . . ?
N2 C6 C5 110.9(3) . . ?
N2 C6 C1 111.8(3) . . ?
C5 C6 C1 109.7(3) . . ?
N2 C6 H6 106.0(18) . . ?
C5 C6 H6 109.6(18) . . ?
C1 C6 H6 108.7(19) . . ?
N1 C7 H7A 109.5 . . ?
N1 C7 H7B 109.5 . . ?
H7A C7 H7B 109.5 . . ?
N1 C7 H7C 109.5 . . ?
H7A C7 H7C 109.5 . . ?
H7B C7 H7C 109.5 . . ?
N1 C8 H8A 109.5 . . ?
N1 C8 H8B 109.5 . . ?
H8A C8 H8B 109.5 . . ?
N1 C8 H8C 109.5 . . ?
H8A C8 H8C 109.5 . . ?
H8B C8 H8C 109.5 . . ?
O1 C9 N2 123.0(3) . . ?
O1 C9 N3 122.6(3) . . ?
N2 C9 N3 114.4(3) . . ?
C15 C10 C11 120.7(3) . . ?
C15 C10 N3 121.0(3) . . ?
C11 C10 N3 118.3(3) . . ?
C12 C11 C10 118.9(3) . . ?
C12 C11 C16 120.8(3) . . ?
C10 C11 C16 120.4(3) . . ?
C11 C12 C13 122.1(3) . . ?
C11 C12 H12 120.9(19) . . ?
C13 C12 H12 117.0(19) . . ?
C14 C13 C12 117.4(3) . . ?
C14 C13 C18 122.0(3) . . ?
C12 C13 C18 120.6(3) . . ?
C13 C14 C15 122.2(3) . . ?
C13 C14 H14 121.3(19) . . ?
C15 C14 H14 116.3(19) . . ?
C10 C15 C14 118.6(3) . . ?
C10 C15 C17 121.4(3) . . ?
C14 C15 C17 120.0(3) . . ?
C11 C16 H16A 109.5 . . ?
C11 C16 H16B 109.5 . . ?
H16A C16 H16B 109.5 . . ?
C11 C16 H16C 109.5 . . ?
H16A C16 H16C 109.5 . . ?
H16B C16 H16C 109.5 . . ?
C15 C17 H17A 109.5 . . ?
C15 C17 H17B 109.5 . . ?
H17A C17 H17B 109.5 . . ?
C15 C17 H17C 109.5 . . ?
H17A C17 H17C 109.5 . . ?
H17B C17 H17C 109.5 . . ?
C13 C18 H18A 112(2) . . ?
C13 C18 H18B 110.7(19) . . ?
H18A C18 H18B 109(3) . . ?
C13 C18 H18C 111(3) . . ?
H18A C18 H18C 104(3) . . ?
H18B C18 H18C 111(3) . . ?
C8 N1 C7 109.5(3) . . ?
C8 N1 C1 114.9(3) . . ?
C7 N1 C1 112.5(3) . . ?
C9 N2 C6 123.3(3) . . ?
C9 N2 H3N 119(2) . . ?
C6 N2 H3N 118(2) . . ?
C9 N3 C10 122.9(3) . . ?
C9 N3 H2N 117(2) . . ?
C10 N3 H2N 113(2) . . ?
N4 C19 C24 112.9(3) . . ?
N4 C19 C20 115.8(3) . . ?
C24 C19 C20 108.4(3) . . ?
N4 C19 H19 103.7(17) . . ?
C24 C19 H19 106.2(18) . . ?
C20 C19 H19 109.4(17) . . ?
C21 C20 C19 111.1(3) . . ?
C21 C20 H20A 108.2(17) . . ?
C19 C20 H20A 107.0(17) . . ?
C21 C20 H20B 112.5(19) . . ?
C19 C20 H20B 109.4(19) . . ?
H20A C20 H20B 108(2) . . ?
C22 C21 C20 110.8(3) . . ?
C22 C21 H21A 107.3(18) . . ?
C20 C21 H21A 111.3(18) . . ?
C22 C21 H21B 111(3) . . ?
C20 C21 H21B 109(2) . . ?
H21A C21 H21B 108(3) . . ?
C23 C22 C21 110.7(3) . . ?
C23 C22 H22A 111.4(17) . . ?
C21 C22 H22A 110.0(19) . . ?
C23 C22 H22B 108.5(18) . . ?
C21 C22 H22B 109.5(18) . . ?
H22A C22 H22B 107(3) . . ?
C22 C23 C24 112.8(3) . . ?
C22 C23 H23A 109.0 . . ?
C24 C23 H23A 109.0 . . ?
C22 C23 H23B 109.0 . . ?
C24 C23 H23B 109.0 . . ?
H23A C23 H23B 107.8 . . ?
N5 C24 C19 112.5(3) . . ?
N5 C24 C23 110.3(3) . . ?
C19 C24 C23 110.2(3) . . ?
N5 C24 H24 105.4(17) . . ?
C19 C24 H24 107.2(19) . . ?
C23 C24 H24 111.1(18) . . ?
N4 C25 H25A 109.5 . . ?
N4 C25 H25B 109.5 . . ?
H25A C25 H25B 109.5 . . ?
N4 C25 H25C 109.5 . . ?
H25A C25 H25C 109.5 . . ?
H25B C25 H25C 109.5 . . ?
N4 C26 H26A 116(3) . . ?
N4 C26 H26B 114(2) . . ?
H26A C26 H26B 104(3) . . ?
N4 C26 H26C 105.8(18) . . ?
H26A C26 H26C 110(3) . . ?
H26B C26 H26C 107(3) . . ?
O2 C27 N5 123.6(3) . . ?
O2 C27 N6 122.0(3) . . ?
N5 C27 N6 114.4(3) . . ?
C33 C28 C29 121.4(3) . . ?
C33 C28 N6 120.7(3) . . ?
C29 C28 N6 117.9(3) . . ?
C30 C29 C28 118.4(3) . . ?
C30 C29 C34 121.0(3) . . ?
C28 C29 C34 120.6(3) . . ?
C31 C30 C29 122.0(4) . . ?
C31 C30 H30 120(2) . . ?
C29 C30 H30 118(2) . . ?
C32 C31 C30 117.5(3) . . ?
C32 C31 C36 122.0(4) . . ?
C30 C31 C36 120.5(4) . . ?
C31 C32 C33 123.0(3) . . ?
C31 C32 H32 121(2) . . ?
C33 C32 H32 116(2) . . ?
C32 C33 C28 117.8(3) . . ?
C32 C33 C35 121.1(3) . . ?
C28 C33 C35 121.1(3) . . ?
C29 C34 H34A 109.5 . . ?
C29 C34 H34B 109.5 . . ?
H34A C34 H34B 109.5 . . ?
C29 C34 H34C 109.5 . . ?
H34A C34 H34C 109.5 . . ?
H34B C34 H34C 109.5 . . ?
C33 C35 H35A 109.5 . . ?
C33 C35 H35B 109.5 . . ?
H35A C35 H35B 109.5 . . ?
C33 C35 H35C 109.5 . . ?
H35A C35 H35C 109.5 . . ?
H35B C35 H35C 109.5 . . ?
C31 C36 H36A 112(2) . . ?
C31 C36 H36B 113(3) . . ?
H36A C36 H36B 102(3) . . ?
C31 C36 H36C 115(2) . . ?
H36A C36 H36C 108(3) . . ?
H36B C36 H36C 106(4) . . ?
C25 N4 C26 110.8(3) . . ?
C25 N4 C19 112.7(3) . . ?
C26 N4 C19 114.8(3) . . ?
C27 N5 C24 122.2(3) . . ?
C27 N5 H5N 119(2) . . ?
C24 N5 H5N 116(2) . . ?
C27 N6 C28 123.3(3) . . ?
C27 N6 H6N 117(2) . . ?
C28 N6 H6N 117(2) . . ?

loop_
_geom_bond_atom_site_label_1
_geom_bond_atom_site_label_2
_geom_bond_distance
_geom_bond_site_symmetry_2
_geom_bond_publ_flag
C1 N1 1.470(4) . ?
C1 C2 1.526(5) . ?
C1 C6 1.533(5) . ?
C1 H1 1.02(3) . ?
C2 C3 1.524(5) . ?
C2 H2A 1.03(3) . ?
C2 H2B 0.96(4) . ?
C3 C4 1.508(6) . ?
C3 H3A 1.01(4) . ?
C3 H3B 0.93(3) . ?
C4 C5 1.526(5) . ?
C4 H4A 0.99(3) . ?
C4 H4B 1.02(4) . ?
C5 C6 1.525(5) . ?
C5 H5A 1.00(3) . ?
C5 H5B 0.96(3) . ?
C6 N2 1.459(4) . ?
C6 H6 0.99(3) . ?
C7 N1 1.455(5) . ?
C7 H7A 0.9800 . ?
C7 H7B 0.9800 . ?
C7 H7C 0.9800 . ?
C8 N1 1.455(5) . ?
C8 H8A 0.9800 . ?
C8 H8B 0.9800 . ?
C8 H8C 0.9800 . ?
C9 O1 1.245(3) . ?
C9 N2 1.351(4) . ?
C9 N3 1.361(4) . ?
C10 C15 1.388(4) . ?
C10 C11 1.402(4) . ?
C10 N3 1.427(4) . ?
C11 C12 1.378(4) . ?
C11 C16 1.501(4) . ?
C12 C13 1.400(4) . ?
C12 H12 0.96(3) . ?
C13 C14 1.388(4) . ?
C13 C18 1.509(5) . ?
C14 C15 1.394(4) . ?
C14 H14 1.01(3) . ?
C15 C17 1.513(4) . ?
C16 H16A 0.9800 . ?
C16 H16B 0.9800 . ?
C16 H16C 0.9800 . ?
C17 H17A 0.9800 . ?
C17 H17B 0.9800 . ?
C17 H17C 0.9800 . ?
C18 H18A 1.05(4) . ?
C18 H18B 1.01(4) . ?
C18 H18C 0.86(4) . ?
N2 H3N 0.87(3) . ?
N3 H2N 0.84(3) . ?
C19 N4 1.467(4) . ?
C19 C24 1.518(5) . ?
C19 C20 1.541(5) . ?
C19 H19 1.02(3) . ?
C20 C21 1.525(5) . ?
C20 H20A 1.01(3) . ?
C20 H20B 1.03(3) . ?
C21 C22 1.526(5) . ?
C21 H21A 1.00(3) . ?
C21 H21B 1.01(4) . ?
C22 C23 1.523(5) . ?
C22 H22A 1.01(3) . ?
C22 H22B 1.01(3) . ?
C23 C24 1.527(4) . ?
C23 H23A 0.9900 . ?
C23 H23B 0.9900 . ?
C24 N5 1.453(4) . ?
C24 H24 0.98(3) . ?
C25 N4 1.448(5) . ?
C25 H25A 0.9800 . ?
C25 H25B 0.9800 . ?
C25 H25C 0.9800 . ?
C26 N4 1.450(4) . ?
C26 H26A 0.93(4) . ?
C26 H26B 1.03(4) . ?
C26 H26C 0.99(3) . ?
C27 O2 1.244(4) . ?
C27 N5 1.350(4) . ?
C27 N6 1.365(4) . ?
C28 C33 1.395(5) . ?
C28 C29 1.398(4) . ?
C28 N6 1.424(4) . ?
C29 C30 1.396(5) . ?
C29 C34 1.498(5) . ?
C30 C31 1.392(5) . ?
C30 H30 0.93(4) . ?
C31 C32 1.388(5) . ?
C31 C36 1.498(5) . ?
C32 C33 1.390(5) . ?
C32 H32 0.98(3) . ?
C33 C35 1.503(4) . ?
C34 H34A 0.9800 . ?
C34 H34B 0.9800 . ?
C34 H34C 0.9800 . ?
C35 H35A 0.9800 . ?
C35 H35B 0.9800 . ?
C35 H35C 0.9800 . ?
C36 H36A 1.04(4) . ?
C36 H36B 0.93(5) . ?
C36 H36C 0.91(4) . ?
N5 H5N 0.86(3) . ?
N6 H6N 0.86(3) . ?
